data_7231202
loop_
_publ_author_name
'Emami, Marzieh'
'\'Slepokura, Katarzyna Anna'
'Trzebiatowska, Monika'
'Noshiranzadeh, Nader'
'Kinzhybalo, Vasyl'

_publ_section_title
;
 Oxyanion clusters with antielectrostatic hydrogen bonding (AEHB) in
 tetraalkylammonium hypodiphosphates
;
_journal_issue 35
_journal_name_full CrystEngComm
_journal_page_first 5209
_journal_paper_doi 10.1039/C8CE00880A
_journal_volume 20
_journal_year 2018
_chemical_formula_moiety '[(C8 H20 N), Cl], 0.5(H4 O6 P2), 3(H2 O)'
_chemical_formula_sum 'C8 H28 Cl N O6 P'
_chemical_formula_weight 300.73
_space_group_crystal_system triclinic
_space_group_IT_number 2
_space_group_name_Hall '-P 1'
_space_group_name_H-M_alt 'P -1'
_symmetry_space_group_name_Hall '-P 1'
_symmetry_space_group_name_H-M 'P -1'
_atom_sites_solution_hydrogens mixed
_atom_sites_solution_primary direct
_atom_sites_solution_secondary difmap
_audit_creation_method SHELXL-2014/7
_audit_update_record
;
2018-05-04 deposited with the CCDC.
2018-07-19 downloaded from the CCDC.
;
_cell_angle_alpha 75.28(3)
_cell_angle_beta 80.42(3)
_cell_angle_gamma 70.98(3)
_cell_formula_units_Z 2
_cell_length_a 7.582(3)
_cell_length_b 8.718(3)
_cell_length_c 12.892(4)
_cell_measurement_reflns_used 5115
_cell_measurement_temperature 110(2)
_cell_measurement_theta_max 77.63
_cell_measurement_theta_min 3.56
_cell_volume 775.9(5)
_computing_cell_refinement
;
CrysAlisPro, Agilent Technologies,
Version 1.171.35.21b (release 03-02-2012 CrysAlis171 .NET)
(compiled Feb  3 2012,10:37:01)
;
_computing_data_collection
;
CrysAlisPro, Agilent Technologies,
Version 1.171.35.21b (release 03-02-2012 CrysAlis171 .NET)
(compiled Feb  3 2012,10:37:01)
;
_computing_data_reduction
;
CrysAlisPro, Agilent Technologies,
Version 1.171.35.21b (release 03-02-2012 CrysAlis171 .NET)
(compiled Feb  3 2012,10:37:01)
;
_computing_structure_refinement 'SHELXL-2014/7 (Sheldrick, 2015)'
_computing_structure_solution 'SHELXT-2014 (Sheldrick, 2015)'
_diffrn_ambient_temperature 110(2)
_diffrn_detector_area_resol_mean 8.1956
_diffrn_measured_fraction_theta_full 1.000
_diffrn_measured_fraction_theta_max 0.982
_diffrn_measurement_device_type 'Oxford Diffraction Xcalibur PX, Onyx'
_diffrn_measurement_method 'omega scan'
_diffrn_radiation_type CuK\a
_diffrn_radiation_wavelength 1.5418
_diffrn_reflns_av_R_equivalents 0.0589
_diffrn_reflns_av_unetI/netI 0.0506
_diffrn_reflns_Laue_measured_fraction_full 1.000
_diffrn_reflns_Laue_measured_fraction_max 0.982
_diffrn_reflns_limit_h_max 7
_diffrn_reflns_limit_h_min -9
_diffrn_reflns_limit_k_max 11
_diffrn_reflns_limit_k_min -10
_diffrn_reflns_limit_l_max 15
_diffrn_reflns_limit_l_min -16
_diffrn_reflns_number 8900
_diffrn_reflns_point_group_measured_fraction_full 1.000
_diffrn_reflns_point_group_measured_fraction_max 0.982
_diffrn_reflns_theta_full 67.680
_diffrn_reflns_theta_max 77.608
_diffrn_reflns_theta_min 3.560
_diffrn_source 'Enhance (Cu) X-ray Source'
_exptl_absorpt_coefficient_mu 3.313
_exptl_absorpt_correction_T_max 1.000
_exptl_absorpt_correction_T_min 0.501
_exptl_absorpt_correction_type multi-scan
_exptl_absorpt_process_details
;
CrysAlisPro, Agilent Technologies,
Version 1.171.35.21b (release 03-02-2012 CrysAlis171 .NET)
(compiled Feb  3 2012,10:37:01)
Empirical absorption correction using spherical harmonics,
 implemented in SCALE3 ABSPACK scaling algorithm.
;
_exptl_crystal_colour colourless
_exptl_crystal_density_diffrn 1.287
_exptl_crystal_description plate
_exptl_crystal_F_000 326
_exptl_crystal_size_max 0.50
_exptl_crystal_size_mid 0.30
_exptl_crystal_size_min 0.10
_refine_diff_density_max 0.651
_refine_diff_density_min -0.693
_refine_diff_density_rms 0.085
_refine_ls_extinction_method none
_refine_ls_goodness_of_fit_ref 1.069
_refine_ls_hydrogen_treatment constr
_refine_ls_matrix_type full
_refine_ls_number_parameters 173
_refine_ls_number_reflns 3233
_refine_ls_number_restraints 11
_refine_ls_restrained_S_all 1.068
_refine_ls_R_factor_all 0.0597
_refine_ls_R_factor_gt 0.0524
_refine_ls_shift/su_max 0.000
_refine_ls_shift/su_mean 0.000
_refine_ls_structure_factor_coef Fsqd
_refine_ls_weighting_details 'w=1/[\s^2^(Fo^2^)+(0.0883P)^2^+0.2972P] where P=(Fo^2^+2Fc^2^)/3'
_refine_ls_weighting_scheme calc
_refine_ls_wR_factor_gt 0.1428
_refine_ls_wR_factor_ref 0.1498
_reflns_Friedel_coverage 0.000
_reflns_number_gt 2893
_reflns_number_total 3233
_reflns_threshold_expression 'I > 2\s(I)'
_cod_data_source_file c8ce00880a2.cif
_cod_data_source_block 6_hyptet13
_cod_depositor_comments 'Adding full bibliography for 7231199--7231204.cif.'
_cod_database_code 7231202
_shelx_shelxl_version_number 2014/7
_shelx_space_group_comment
;
The symmetry employed for this shelxl refinement is uniquely defined
by the following loop, which should always be used as a source of
symmetry information in preference to the above space-group names.
They are only intended as comments.
;
_shelx_estimated_absorpt_t_min 0.288
_shelx_estimated_absorpt_t_max 0.733

loop_
_space_group_symop_operation_xyz
'x, y, z'
'-x, -y, -z'

loop_
_atom_site_label
_atom_site_type_symbol
_atom_site_fract_x
_atom_site_fract_y
_atom_site_fract_z
_atom_site_U_iso_or_equiv
_atom_site_adp_type
_atom_site_occupancy
_atom_site_site_symmetry_order
_atom_site_calc_flag
_atom_site_refinement_flags_posn
_atom_site_refinement_flags_adp
Cl1 Cl -0.18694(8) 0.89293(7) 0.14811(4) 0.03333(19) Uani 1 1 d . .
P1 P 0.40635(7) 0.50495(6) 0.44248(4) 0.01847(17) Uani 1 1 d . .
O1 O 0.2531(2) 0.66419(17) 0.42692(12) 0.0228(3) Uani 1 1 d . .
O2 O 0.3420(2) 0.34669(17) 0.48464(12) 0.0239(3) Uani 1 1 d DG .
H2 H 0.2563 0.3426 0.5348 0.036 Uiso 1 1 d DG U
O3 O 0.5380(2) 0.46809(18) 0.34009(12) 0.0249(3) Uani 1 1 d DG .
H3 H 0.5331 0.5482 0.2871 0.037 Uiso 1 1 d DG U
N1 N 1.1532(2) 0.2118(2) 0.24095(13) 0.0192(4) Uani 1 1 d . .
C1 C 1.0623(3) 0.2104(3) 0.14481(17) 0.0232(4) Uani 1 1 d . .
H1A H 1.1575 0.2040 0.0821 0.028 Uiso 1 1 calc R U
H1B H 1.0223 0.1088 0.1609 0.028 Uiso 1 1 calc R U
C2 C 0.8957(3) 0.3588(3) 0.11407(19) 0.0313(5) Uani 1 1 d . .
H2A H 0.8500 0.3508 0.0494 0.047 Uiso 1 1 calc R U
H2B H 0.9326 0.4606 0.0994 0.047 Uiso 1 1 calc R U
H2C H 0.7961 0.3615 0.1733 0.047 Uiso 1 1 calc R U
C3 C 1.3052(3) 0.0472(2) 0.26523(18) 0.0242(4) Uani 1 1 d . .
H3A H 1.2460 -0.0433 0.2834 0.029 Uiso 1 1 calc R U
H3B H 1.3909 0.0336 0.1991 0.029 Uiso 1 1 calc R U
C4 C 1.4198(3) 0.0270(3) 0.35552(19) 0.0299(5) Uani 1 1 d . .
H4A H 1.4865 0.1109 0.3365 0.045 Uiso 1 1 calc R U
H4B H 1.5106 -0.0841 0.3672 0.045 Uiso 1 1 calc R U
H4C H 1.3367 0.0410 0.4216 0.045 Uiso 1 1 calc R U
C5 C 1.2351(3) 0.3561(2) 0.21582(17) 0.0223(4) Uani 1 1 d . .
H5A H 1.1331 0.4609 0.1972 0.027 Uiso 1 1 calc R U
H5B H 1.2841 0.3587 0.2817 0.027 Uiso 1 1 calc R U
C6 C 1.3905(3) 0.3507(3) 0.12512(18) 0.0284(5) Uani 1 1 d . .
H6A H 1.3442 0.3476 0.0593 0.043 Uiso 1 1 calc R U
H6B H 1.4961 0.2511 0.1445 0.043 Uiso 1 1 calc R U
H6C H 1.4319 0.4498 0.1128 0.043 Uiso 1 1 calc R U
C7 C 1.0099(3) 0.2354(3) 0.33771(17) 0.0234(4) Uani 1 1 d . .
H7A H 1.0750 0.2320 0.3991 0.028 Uiso 1 1 calc R U
H7B H 0.9183 0.3470 0.3205 0.028 Uiso 1 1 calc R U
C8 C 0.9039(3) 0.1071(3) 0.37235(19) 0.0292(5) Uani 1 1 d . .
H8A H 0.8385 0.1092 0.3123 0.044 Uiso 1 1 calc R U
H8B H 0.8125 0.1328 0.4336 0.044 Uiso 1 1 calc R U
H8C H 0.9924 -0.0036 0.3935 0.044 Uiso 1 1 calc R U
O1W O -0.0727(2) 0.6565(2) 0.37127(13) 0.0292(4) Uani 1 1 d DG .
H1W H -0.1005 0.7185 0.3111 0.044 Uiso 1 1 d DG U
H2W H 0.0278 0.6623 0.3869 0.044 Uiso 1 1 d DG U
O2W O 0.5444(2) 0.68230(19) 0.17118(13) 0.0288(4) Uani 1 1 d DG .
H3W H 0.6079 0.7473 0.1661 0.043 Uiso 1 1 d DG U
H4W H 0.4462 0.7317 0.1399 0.043 Uiso 1 1 d DG U
O3W O 0.2403(2) 0.8237(2) 0.06443(14) 0.0336(4) Uani 1 1 d DG .
H5W H 0.1286 0.8356 0.0903 0.050 Uiso 1 1 d DG U
H6W H 0.2455 0.8941 0.0067 0.050 Uiso 1 1 d DG U

loop_
_atom_site_aniso_label
_atom_site_aniso_U_11
_atom_site_aniso_U_22
_atom_site_aniso_U_33
_atom_site_aniso_U_23
_atom_site_aniso_U_13
_atom_site_aniso_U_12
Cl1 0.0303(3) 0.0425(3) 0.0286(3) 0.0014(2) -0.0038(2) -0.0192(2)
P1 0.0176(3) 0.0173(3) 0.0209(3) -0.00447(19) -0.0042(2) -0.0042(2)
O1 0.0195(7) 0.0195(7) 0.0279(7) -0.0037(5) -0.0062(6) -0.0029(5)
O2 0.0241(7) 0.0198(7) 0.0304(8) -0.0054(6) -0.0037(6) -0.0093(6)
O3 0.0265(8) 0.0241(7) 0.0211(7) -0.0054(6) -0.0029(6) -0.0028(6)
N1 0.0176(8) 0.0190(8) 0.0229(8) -0.0078(6) -0.0009(6) -0.0058(6)
C1 0.0220(10) 0.0274(10) 0.0246(10) -0.0108(8) -0.0016(8) -0.0094(8)
C2 0.0269(11) 0.0352(12) 0.0330(12) -0.0080(9) -0.0110(9) -0.0064(9)
C3 0.0201(10) 0.0175(9) 0.0329(11) -0.0052(8) -0.0020(8) -0.0033(8)
C4 0.0238(11) 0.0294(11) 0.0311(11) 0.0004(9) -0.0063(9) -0.0041(9)
C5 0.0232(10) 0.0184(9) 0.0288(10) -0.0069(8) -0.0041(8) -0.0086(8)
C6 0.0281(11) 0.0290(10) 0.0308(11) -0.0059(9) -0.0002(9) -0.0135(9)
C7 0.0221(10) 0.0231(9) 0.0255(10) -0.0090(8) 0.0036(8) -0.0075(8)
C8 0.0289(11) 0.0314(11) 0.0303(11) -0.0085(9) 0.0046(9) -0.0149(9)
O1W 0.0237(8) 0.0316(8) 0.0310(8) 0.0011(6) -0.0060(6) -0.0107(6)
O2W 0.0297(8) 0.0248(7) 0.0322(8) -0.0020(6) -0.0056(7) -0.0102(6)
O3W 0.0294(8) 0.0349(9) 0.0311(9) -0.0020(7) -0.0037(7) -0.0058(7)

loop_
_atom_type_symbol
_atom_type_description
_atom_type_scat_dispersion_real
_atom_type_scat_dispersion_imag
_atom_type_scat_source
C C 0.0181 0.0091 'International Tables Vol C Tables 4.2.6.8 and 6.1.1.4'
H H 0.0000 0.0000 'International Tables Vol C Tables 4.2.6.8 and 6.1.1.4'
N N 0.0311 0.0180 'International Tables Vol C Tables 4.2.6.8 and 6.1.1.4'
O O 0.0492 0.0322 'International Tables Vol C Tables 4.2.6.8 and 6.1.1.4'
P P 0.2955 0.4335 'International Tables Vol C Tables 4.2.6.8 and 6.1.1.4'
Cl Cl 0.3639 0.7018 'International Tables Vol C Tables 4.2.6.8 and 6.1.1.4'

loop_
_geom_angle_atom_site_label_1
_geom_angle_atom_site_label_2
_geom_angle_atom_site_label_3
_geom_angle
_geom_angle_site_symmetry_3
_geom_angle_publ_flag
O1 P1 O2 115.27(9) . yes
O1 P1 O3 115.60(9) . yes
O2 P1 O3 103.03(9) . yes
O1 P1 P1 111.69(7) 2_666 yes
O2 P1 P1 105.67(7) 2_666 yes
O3 P1 P1 104.45(7) 2_666 yes
P1 O2 H2 121.1 . ?
P1 O3 H3 116.8 . ?
C3 N1 C1 106.90(15) . ?
C3 N1 C5 110.87(15) . ?
C1 N1 C5 110.61(15) . ?
C3 N1 C7 111.02(15) . ?
C1 N1 C7 111.04(15) . ?
C5 N1 C7 106.46(15) . ?
C2 C1 N1 114.84(16) . ?
C2 C1 H1A 108.6 . ?
N1 C1 H1A 108.6 . ?
C2 C1 H1B 108.6 . ?
N1 C1 H1B 108.6 . ?
H1A C1 H1B 107.5 . ?
C1 C2 H2A 109.5 . ?
C1 C2 H2B 109.5 . ?
H2A C2 H2B 109.5 . ?
C1 C2 H2C 109.5 . ?
H2A C2 H2C 109.5 . ?
H2B C2 H2C 109.5 . ?
C4 C3 N1 115.26(17) . ?
C4 C3 H3A 108.5 . ?
N1 C3 H3A 108.5 . ?
C4 C3 H3B 108.5 . ?
N1 C3 H3B 108.5 . ?
H3A C3 H3B 107.5 . ?
C3 C4 H4A 109.5 . ?
C3 C4 H4B 109.5 . ?
H4A C4 H4B 109.5 . ?
C3 C4 H4C 109.5 . ?
H4A C4 H4C 109.5 . ?
H4B C4 H4C 109.5 . ?
C6 C5 N1 114.94(16) . ?
C6 C5 H5A 108.5 . ?
N1 C5 H5A 108.5 . ?
C6 C5 H5B 108.5 . ?
N1 C5 H5B 108.5 . ?
H5A C5 H5B 107.5 . ?
C5 C6 H6A 109.5 . ?
C5 C6 H6B 109.5 . ?
H6A C6 H6B 109.5 . ?
C5 C6 H6C 109.5 . ?
H6A C6 H6C 109.5 . ?
H6B C6 H6C 109.5 . ?
C8 C7 N1 114.65(17) . ?
C8 C7 H7A 108.6 . ?
N1 C7 H7A 108.6 . ?
C8 C7 H7B 108.6 . ?
N1 C7 H7B 108.6 . ?
H7A C7 H7B 107.6 . ?
C7 C8 H8A 109.5 . ?
C7 C8 H8B 109.5 . ?
H8A C8 H8B 109.5 . ?
C7 C8 H8C 109.5 . ?
H8A C8 H8C 109.5 . ?
H8B C8 H8C 109.5 . ?
H1W O1W H2W 110.4 . ?
H3W O2W H4W 110.5 . ?
H5W O3W H6W 110.4 . ?

loop_
_geom_bond_atom_site_label_1
_geom_bond_atom_site_label_2
_geom_bond_distance
_geom_bond_site_symmetry_2
_geom_bond_publ_flag
P1 O1 1.4841(16) . yes
P1 O2 1.5512(16) . yes
P1 O3 1.5524(16) . yes
P1 P1 2.1863(12) 2_666 yes
O2 H2 0.8400 . ?
O3 H3 0.8398 . ?
N1 C3 1.516(3) . ?
N1 C1 1.519(3) . ?
N1 C5 1.520(2) . ?
N1 C7 1.521(3) . ?
C1 C2 1.505(3) . ?
C1 H1A 0.9900 . ?
C1 H1B 0.9900 . ?
C2 H2A 0.9800 . ?
C2 H2B 0.9800 . ?
C2 H2C 0.9800 . ?
C3 C4 1.508(3) . ?
C3 H3A 0.9900 . ?
C3 H3B 0.9900 . ?
C4 H4A 0.9800 . ?
C4 H4B 0.9800 . ?
C4 H4C 0.9800 . ?
C5 C6 1.513(3) . ?
C5 H5A 0.9900 . ?
C5 H5B 0.9900 . ?
C6 H6A 0.9800 . ?
C6 H6B 0.9800 . ?
C6 H6C 0.9800 . ?
C7 C8 1.519(3) . ?
C7 H7A 0.9900 . ?
C7 H7B 0.9900 . ?
C8 H8A 0.9800 . ?
C8 H8B 0.9800 . ?
C8 H8C 0.9800 . ?
O1W H1W 0.8400 . ?
O1W H2W 0.8402 . ?
O2W H3W 0.8399 . ?
O2W H4W 0.8398 . ?
O3W H5W 0.8402 . ?
O3W H6W 0.8401 . ?

loop_
_geom_hbond_atom_site_label_D
_geom_hbond_atom_site_label_H
_geom_hbond_atom_site_label_A
_geom_hbond_distance_DH
_geom_hbond_distance_HA
_geom_hbond_distance_DA
_geom_hbond_angle_DHA
_geom_hbond_site_symmetry_A
O2 H2 O1W 0.84 1.69 2.524(2) 175.7 2_566
O3 H3 O2W 0.84 1.66 2.488(2) 170.4 .
O1W H1W Cl1 0.84 2.31 3.151(2) 178.0 .
O1W H2W O1 0.84 1.87 2.710(2) 176.9 .
O2W H3W Cl1 0.84 2.26 3.0930(19) 172.1 1_655
O2W H4W O3W 0.84 1.82 2.659(3) 174.5 .
O3W H5W Cl1 0.84 2.31 3.149(2) 174.2 .
O3W H6W Cl1 0.84 2.35 3.171(2) 167.2 2_575

loop_
_geom_torsion_atom_site_label_1
_geom_torsion_atom_site_label_2
_geom_torsion_atom_site_label_3
_geom_torsion_atom_site_label_4
_geom_torsion
_geom_torsion_site_symmetry_3
_geom_torsion_site_symmetry_4
_geom_torsion_publ_flag
O1 P1 P1 O1 180.000(0) 2_666 2_666 yes
O2 P1 P1 O1 53.94(10) 2_666 2_666 yes
O3 P1 P1 O1 -54.36(10) 2_666 2_666 yes
O1 P1 P1 O2 -53.94(10) 2_666 2_666 yes
O2 P1 P1 O2 180.000(0) 2_666 2_666 yes
O3 P1 P1 O2 71.69(9) 2_666 2_666 yes
O1 P1 P1 O3 54.36(10) 2_666 2_666 yes
O2 P1 P1 O3 -71.69(9) 2_666 2_666 yes
O3 P1 P1 O3 180.000(0) 2_666 2_666 yes
C3 N1 C1 C2 175.04(18) . . ?
C5 N1 C1 C2 -64.2(2) . . ?
C7 N1 C1 C2 53.8(2) . . ?
C1 N1 C3 C4 177.09(17) . . ?
C5 N1 C3 C4 56.5(2) . . ?
C7 N1 C3 C4 -61.7(2) . . ?
C3 N1 C5 C6 55.7(2) . . ?
C1 N1 C5 C6 -62.7(2) . . ?
C7 N1 C5 C6 176.57(17) . . ?
C3 N1 C7 C8 -62.2(2) . . ?
C1 N1 C7 C8 56.6(2) . . ?
C5 N1 C7 C8 177.03(18) . . ?
